data_4073890
loop_
_publ_author_name
'Albrecht, Christian'
'Schwieger, Sebastian'
'R\"uffer, Tobias'
'Bruhn, Clemens'
'Lis, Tadeusz'
'Steinborn, Dirk'

_publ_section_title
;
 Polymeric Alkylidene-Bridged Platinum Complex
 [{Pt2(\m-Cl)2{\m-C(OBu)Me}2}n]:&#x00A0; Synthesis, Reactivity, and
 Quantum Chemical Calculations
;
_journal_issue 24
_journal_name_full Organometallics
_journal_page_first 6000
_journal_paper_doi 10.1021/om7007138
_journal_volume 26
_journal_year 2007
_chemical_formula_moiety 'C24 H38 Cl2 N2 O2 Pt2'
_chemical_formula_sum 'C24 H38 Cl2 N2 O2 Pt2'
_chemical_formula_weight 847.64
_chemical_name_systematic
; 
 ? 
;
_space_group_IT_number 14
_symmetry_cell_setting monoclinic
_symmetry_space_group_name_Hall '-P 2ybc'
_symmetry_space_group_name_H-M 'P 1 21/c 1'
_atom_sites_solution_hydrogens geom
_atom_sites_solution_primary direct
_atom_sites_solution_secondary difmap
_audit_creation_method SHELXL-97
_cell_angle_alpha 90.00
_cell_angle_beta 105.23(3)
_cell_angle_gamma 90.00
_cell_formula_units_Z 2
_cell_length_a 8.570(2)
_cell_length_b 14.353(3)
_cell_length_c 12.100(3)
_cell_measurement_reflns_used 18775
_cell_measurement_temperature 100(2)
_cell_measurement_theta_max 35.00
_cell_measurement_theta_min 3.33
_cell_volume 1436.1(6)
_computing_cell_refinement 'CrysAlis RED'
_computing_data_collection 'CrysAlis CCD'
_computing_data_reduction 'CrysAlis RED'
_computing_structure_refinement 'SHELXL-97 (Sheldrick, 1997)'
_computing_structure_solution 'SHELXS-97 (Sheldrick, 1990)'
_diffrn_ambient_temperature 100(2)
_diffrn_measured_fraction_theta_full 0.988
_diffrn_measured_fraction_theta_max 0.988
_diffrn_measurement_device_type 'KUMA KM4 CCD'
_diffrn_measurement_method \w
_diffrn_radiation_monochromator graphite
_diffrn_radiation_source 'fine-focus sealed tube'
_diffrn_radiation_type MoK\a
_diffrn_radiation_wavelength 0.71073
_diffrn_reflns_av_R_equivalents 0.0661
_diffrn_reflns_av_sigmaI/netI 0.0641
_diffrn_reflns_limit_h_max 13
_diffrn_reflns_limit_h_min -13
_diffrn_reflns_limit_k_max 23
_diffrn_reflns_limit_k_min -21
_diffrn_reflns_limit_l_max 18
_diffrn_reflns_limit_l_min -19
_diffrn_reflns_number 21962
_diffrn_reflns_theta_full 35.00
_diffrn_reflns_theta_max 35.00
_diffrn_reflns_theta_min 3.33
_exptl_absorpt_coefficient_mu 9.938
_exptl_absorpt_correction_T_max 0.414
_exptl_absorpt_correction_T_min 0.135
_exptl_absorpt_correction_type 'numeric analytical'
_exptl_absorpt_process_details 'CrysAlis RED'
_exptl_crystal_colour yellow
_exptl_crystal_density_diffrn 1.960
_exptl_crystal_density_method 'not measured'
_exptl_crystal_description block
_exptl_crystal_F_000 804
_exptl_crystal_size_max 0.34
_exptl_crystal_size_mid 0.11
_exptl_crystal_size_min 0.1
_refine_diff_density_max 4.510
_refine_diff_density_min -2.459
_refine_diff_density_rms 0.260
_refine_ls_extinction_method none
_refine_ls_goodness_of_fit_ref 1.073
_refine_ls_hydrogen_treatment constr
_refine_ls_matrix_type full
_refine_ls_number_parameters 148
_refine_ls_number_reflns 6246
_refine_ls_number_restraints 0
_refine_ls_restrained_S_all 1.073
_refine_ls_R_factor_all 0.0626
_refine_ls_R_factor_gt 0.0390
_refine_ls_shift/su_max 0.001
_refine_ls_shift/su_mean 0.000
_refine_ls_structure_factor_coef Fsqd
_refine_ls_weighting_details 'calc w=1/[\s^2^(Fo^2^)+(0.0349P)^2^+4.7243P] where P=(Fo^2^+2Fc^2^)/3'
_refine_ls_weighting_scheme calc
_refine_ls_wR_factor_gt 0.0881
_refine_ls_wR_factor_ref 0.0927
_reflns_number_gt 4609
_reflns_number_total 6246
_reflns_threshold_expression >2sigma(I)
_cod_data_source_file om7007138-file002.cif
_cod_data_source_block ch18abs
_cod_original_sg_symbol_H-M 'P 21/c'
_cod_database_code 4073890

loop_
_symmetry_equiv_pos_as_xyz
'x, y, z'
'-x, y+1/2, -z+1/2'
'-x, -y, -z'
'x, -y-1/2, z-1/2'

loop_
_atom_site_label
_atom_site_type_symbol
_atom_site_fract_x
_atom_site_fract_y
_atom_site_fract_z
_atom_site_U_iso_or_equiv
_atom_site_adp_type
_atom_site_occupancy
_atom_site_symmetry_multiplicity
_atom_site_calc_flag
_atom_site_refinement_flags
Pt Pt 0.642946(19) 0.986132(12) 0.065208(15) 0.01314(5) Uani 1 1 d .
Cl Cl 0.83145(14) 1.05636(8) 0.22114(10) 0.0199(2) Uani 1 1 d .
N N 0.8250(5) 0.8826(3) 0.0806(4) 0.0156(7) Uani 1 1 d .
O O 0.4282(4) 1.1027(2) 0.1621(3) 0.0184(7) Uani 1 1 d .
C1 C 0.4009(6) 1.0193(4) 0.2215(4) 0.0200(9) Uani 1 1 d .
H1A H 0.5048 0.9876 0.2558 0.024 Uiso 1 1 calc R
H1B H 0.3299 0.9759 0.1673 0.024 Uiso 1 1 calc R
C2 C 0.2873(8) 0.9656(5) 0.3828(5) 0.0333(13) Uani 1 1 d .
H2A H 0.2109 0.9229 0.3311 0.040 Uiso 1 1 calc R
H2B H 0.3891 0.9311 0.4150 0.040 Uiso 1 1 calc R
C3 C 0.3217(7) 1.0478(4) 0.3140(5) 0.0256(10) Uani 1 1 d .
H3A H 0.2189 1.0803 0.2783 0.031 Uiso 1 1 calc R
H3B H 0.3932 1.0923 0.3664 0.031 Uiso 1 1 calc R
C4 C 0.2167(10) 0.9947(6) 0.4789(7) 0.053(2) Uani 1 1 d .
H4A H 0.3022 1.0209 0.5416 0.080 Uiso 1 1 calc R
H4B H 0.1692 0.9403 0.5068 0.080 Uiso 1 1 calc R
H4C H 0.1328 1.0418 0.4511 0.080 Uiso 1 1 calc R
C5 C 0.4899(6) 1.0930(3) 0.0695(4) 0.0151(8) Uani 1 1 d .
C6 C 0.5360(6) 1.1894(3) 0.0392(5) 0.0202(9) Uani 1 1 d .
H6A H 0.4413 1.2304 0.0255 0.030 Uiso 1 1 calc R
H6B H 0.5745 1.1862 -0.0301 0.030 Uiso 1 1 calc R
H6C H 0.6219 1.2142 0.1025 0.030 Uiso 1 1 calc R
C21 C 0.8603(6) 0.8207(3) 0.1685(4) 0.0188(9) Uani 1 1 d .
C31 C 0.9907(7) 0.7609(4) 0.1827(5) 0.0243(10) Uani 1 1 d .
H31 H 1.0129 0.7169 0.2435 0.029 Uiso 1 1 calc R
C41 C 1.0886(6) 0.7651(4) 0.1086(5) 0.0271(11) Uani 1 1 d .
H41 H 1.1791 0.7247 0.1190 0.033 Uiso 1 1 calc R
C51 C 1.0541(6) 0.8285(4) 0.0187(5) 0.0214(10) Uani 1 1 d .
H51 H 1.1195 0.8327 -0.0335 0.026 Uiso 1 1 calc R
C61 C 0.9199(6) 0.8858(3) 0.0082(4) 0.0175(9) Uani 1 1 d .
H61 H 0.8942 0.9292 -0.0532 0.021 Uiso 1 1 calc R
C71 C 0.7538(7) 0.8191(4) 0.2506(5) 0.0244(10) Uani 1 1 d .
H71A H 0.7800 0.8725 0.3026 0.037 Uiso 1 1 calc R
H71B H 0.7725 0.7612 0.2951 0.037 Uiso 1 1 calc R
H71C H 0.6400 0.8225 0.2071 0.037 Uiso 1 1 calc R

loop_
_atom_site_aniso_label
_atom_site_aniso_U_11
_atom_site_aniso_U_22
_atom_site_aniso_U_33
_atom_site_aniso_U_23
_atom_site_aniso_U_13
_atom_site_aniso_U_12
Pt 0.01276(7) 0.01264(8) 0.01442(8) 0.00010(6) 0.00427(5) 0.00025(6)
Cl 0.0192(5) 0.0201(6) 0.0186(5) -0.0023(4) 0.0014(4) -0.0028(4)
N 0.0133(16) 0.0153(19) 0.0196(19) 0.0013(14) 0.0064(15) 0.0011(14)
O 0.0215(16) 0.0172(17) 0.0182(16) -0.0014(12) 0.0079(14) 0.0030(13)
C1 0.022(2) 0.020(2) 0.020(2) 0.0007(18) 0.0097(18) 0.0007(18)
C2 0.032(3) 0.046(4) 0.028(3) 0.012(2) 0.017(2) 0.002(3)
C3 0.024(2) 0.034(3) 0.023(2) 0.001(2) 0.012(2) 0.002(2)
C4 0.045(4) 0.091(7) 0.035(4) 0.016(4) 0.029(3) 0.009(4)
C5 0.0182(19) 0.013(2) 0.015(2) -0.0019(15) 0.0063(17) -0.0009(16)
C6 0.020(2) 0.013(2) 0.027(2) -0.0004(17) 0.0045(19) -0.0017(17)
C21 0.023(2) 0.014(2) 0.020(2) 0.0007(16) 0.0061(18) 0.0018(17)
C31 0.028(2) 0.018(2) 0.029(3) 0.0078(19) 0.011(2) 0.0073(19)
C41 0.021(2) 0.027(3) 0.036(3) 0.004(2) 0.012(2) 0.009(2)
C51 0.018(2) 0.024(3) 0.026(3) -0.0034(19) 0.0123(19) 0.0025(18)
C61 0.0165(19) 0.019(2) 0.019(2) 0.0014(16) 0.0085(17) 0.0016(16)
C71 0.028(2) 0.024(3) 0.024(3) 0.0069(19) 0.010(2) 0.005(2)

loop_
_atom_type_symbol
_atom_type_description
_atom_type_scat_dispersion_real
_atom_type_scat_dispersion_imag
_atom_type_scat_source
C C 0.0033 0.0016 'International Tables Vol C Tables 4.2.6.8 and 6.1.1.4'
H H 0.0000 0.0000 'International Tables Vol C Tables 4.2.6.8 and 6.1.1.4'
N N 0.0061 0.0033 'International Tables Vol C Tables 4.2.6.8 and 6.1.1.4'
O O 0.0106 0.0060 'International Tables Vol C Tables 4.2.6.8 and 6.1.1.4'
Cl Cl 0.1484 0.1585 'International Tables Vol C Tables 4.2.6.8 and 6.1.1.4'
Pt Pt -1.7033 8.3905 'International Tables Vol C Tables 4.2.6.8 and 6.1.1.4'

loop_
_geom_angle_atom_site_label_1
_geom_angle_atom_site_label_2
_geom_angle_atom_site_label_3
_geom_angle
_geom_angle_site_symmetry_1
_geom_angle_site_symmetry_3
C5 Pt C5 102.13(16) . 3_675
C5 Pt N 172.18(17) . .
C5 Pt N 85.67(17) 3_675 .
C5 Pt Cl 88.16(13) . .
C5 Pt Cl 169.70(13) 3_675 .
N Pt Cl 84.03(12) . .
C5 Pt Pt 51.73(13) . 3_675
C5 Pt Pt 50.41(13) 3_675 3_675
N Pt Pt 136.08(11) . 3_675
Cl Pt Pt 139.89(4) . 3_675
C61 N C21 118.9(4) . .
C61 N Pt 118.4(3) . .
C21 N Pt 122.2(3) . .
C5 O C1 118.2(4) . .
O C1 C3 107.9(4) . .
O C1 H1A 110.1 . .
C3 C1 H1A 110.1 . .
O C1 H1B 110.1 . .
C3 C1 H1B 110.1 . .
H1A C1 H1B 108.4 . .
C4 C2 C3 112.6(6) . .
C4 C2 H2A 109.1 . .
C3 C2 H2A 109.1 . .
C4 C2 H2B 109.1 . .
C3 C2 H2B 109.1 . .
H2A C2 H2B 107.8 . .
C1 C3 C2 112.7(5) . .
C1 C3 H3A 109.0 . .
C2 C3 H3A 109.0 . .
C1 C3 H3B 109.0 . .
C2 C3 H3B 109.0 . .
H3A C3 H3B 107.8 . .
C2 C4 H4A 109.5 . .
C2 C4 H4B 109.5 . .
H4A C4 H4B 109.5 . .
C2 C4 H4C 109.5 . .
H4A C4 H4C 109.5 . .
H4B C4 H4C 109.5 . .
O C5 C6 106.8(4) . .
O C5 Pt 119.3(3) . .
C6 C5 Pt 118.3(3) . .
O C5 Pt 116.8(3) . 3_675
C6 C5 Pt 115.9(3) . 3_675
Pt C5 Pt 77.87(16) . 3_675
C5 C6 H6A 109.5 . .
C5 C6 H6B 109.5 . .
H6A C6 H6B 109.5 . .
C5 C6 H6C 109.5 . .
H6A C6 H6C 109.5 . .
H6B C6 H6C 109.5 . .
N C21 C31 120.7(5) . .
N C21 C71 118.3(4) . .
C31 C21 C71 121.0(5) . .
C41 C31 C21 120.1(5) . .
C41 C31 H31 120.0 . .
C21 C31 H31 120.0 . .
C31 C41 C51 119.7(5) . .
C31 C41 H41 120.1 . .
C51 C41 H41 120.1 . .
C41 C51 C61 117.4(5) . .
C41 C51 H51 121.3 . .
C61 C51 H51 121.3 . .
N C61 C51 123.2(5) . .
N C61 H61 118.4 . .
C51 C61 H61 118.4 . .
C21 C71 H71A 109.5 . .
C21 C71 H71B 109.5 . .
H71A C71 H71B 109.5 . .
C21 C71 H71C 109.5 . .
H71A C71 H71C 109.5 . .
H71B C71 H71C 109.5 . .

loop_
_geom_bond_atom_site_label_1
_geom_bond_atom_site_label_2
_geom_bond_distance
_geom_bond_site_symmetry_2
Pt C5 2.028(5) .
Pt C5 2.066(5) 3_675
Pt N 2.127(4) .
Pt Cl 2.3631(13) .
Pt Pt 2.5730(10) 3_675
N C61 1.344(6) .
N C21 1.358(6) .
O C5 1.365(6) .
O C1 1.446(6) .
C1 C3 1.509(7) .
C1 H1A 0.9900 .
C1 H1B 0.9900 .
C2 C4 1.504(9) .
C2 C3 1.517(8) .
C2 H2A 0.9900 .
C2 H2B 0.9900 .
C3 H3A 0.9900 .
C3 H3B 0.9900 .
C4 H4A 0.9800 .
C4 H4B 0.9800 .
C4 H4C 0.9800 .
C5 C6 1.510(7) .
C5 Pt 2.066(5) 3_675
C6 H6A 0.9800 .
C6 H6B 0.9800 .
C6 H6C 0.9800 .
C21 C31 1.384(7) .
C21 C71 1.515(7) .
C31 C41 1.380(8) .
C31 H31 0.9500 .
C41 C51 1.390(8) .
C41 H41 0.9500 .
C51 C61 1.391(7) .
C51 H51 0.9500 .
C61 H61 0.9500 .
C71 H71A 0.9800 .
C71 H71B 0.9800 .
C71 H71C 0.9800 .

loop_
_geom_torsion_atom_site_label_1
_geom_torsion_atom_site_label_2
_geom_torsion_atom_site_label_3
_geom_torsion_atom_site_label_4
_geom_torsion
_geom_torsion_site_symmetry_1
_geom_torsion_site_symmetry_4
C5 Pt N C61 79.6(4) 3_675 .
Cl Pt N C61 -100.0(4) . .
Pt Pt N C61 80.0(4) 3_675 .
C5 Pt N C21 -108.0(4) 3_675 .
Cl Pt N C21 72.3(4) . .
Pt Pt N C21 -107.6(4) 3_675 .
C5 O C1 C3 -175.9(4) . .
O C1 C3 C2 -179.8(4) . .
C4 C2 C3 C1 176.9(6) . .
C1 O C5 C6 -169.2(4) . .
C1 O C5 Pt -31.7(5) . .
C1 O C5 Pt 59.1(5) . 3_675
C5 Pt C5 O 114.1(4) 3_675 .
Cl Pt C5 O -66.2(3) . .
Pt Pt C5 O 114.1(4) 3_675 .
C5 Pt C5 C6 -113.1(4) 3_675 .
Cl Pt C5 C6 66.6(4) . .
Pt Pt C5 C6 -113.1(4) 3_675 .
C5 Pt C5 Pt 0.0 3_675 3_675
Cl Pt C5 Pt 179.70(11) . 3_675
C61 N C21 C31 -0.7(7) . .
Pt N C21 C31 -173.0(4) . .
C61 N C21 C71 179.0(5) . .
Pt N C21 C71 6.7(6) . .
N C21 C31 C41 1.3(8) . .
C71 C21 C31 C41 -178.4(5) . .
C21 C31 C41 C51 -1.0(9) . .
C31 C41 C51 C61 0.1(9) . .
C21 N C61 C51 -0.2(7) . .
Pt N C61 C51 172.4(4) . .
C41 C51 C61 N 0.5(8) . .
